data_4325562
loop_
_publ_author_name
'Mario Carrasco'
'Riccardo Peloso'
'Irene Resa'
'Amor Rodr\'iguez'
'Luis S\'anchez'
'Eleuterio \'Alvarez'
'Celia Maya'
'Rafael Andreu'
'Juan Jos\'e Calvente'
'Agust\'in Galindo'
'Ernesto Carmona'

_publ_contact_author_address
;
 Prof. Dr. Ernesto Carmona
 Instituto de Investigaciones Quimicas - Departamento de Quimica Inorganica, 
 Consejo Superior de Investigaciones Cientificas - Universidad de Sevilla, 
 Avda. Americo Vespucio s/n, 41092, Sevilla, Spain
;
_publ_contact_author_email guzman@us.es
_publ_contact_author_fax '+34 954 460565'
_publ_contact_author_name 'Prof. Dr. Ernesto Carmona'
_publ_contact_author_phone '+34 954 489558'
_publ_section_title
;
 Chemical Reactivity and Electrochemistry of Metal-Metal-Bonded Zincocenes
;
_journal_name_full 'Inorganic Chemistry'
_journal_page_first 6361
_journal_page_last 6371
_journal_paper_doi 10.1021/ic200816f
_journal_volume 50
_journal_year 2011
_chemical_formula_moiety 'C58 H92 N4 O2 Zn4'
_chemical_formula_sum 'C58 H92 N4 O2 Zn4'
_chemical_formula_weight 1138.92
_chemical_name_systematic
; 
 ? 
;
_space_group_IT_number 14
_symmetry_cell_setting monoclinic
_symmetry_space_group_name_Hall '-P 2yn'
_symmetry_space_group_name_H-M 'P 1 21/n 1'
_atom_sites_solution_hydrogens geom
_atom_sites_solution_primary direct
_atom_sites_solution_secondary difmap
_audit_creation_method SHELXL-97
_cell_angle_alpha 90.00
_cell_angle_beta 91.452(4)
_cell_angle_gamma 90.00
_cell_formula_units_Z 2
_cell_length_a 9.1353(8)
_cell_length_b 22.0335(14)
_cell_length_c 14.2988(12)
_cell_measurement_reflns_used 4989
_cell_measurement_temperature 100(2)
_cell_measurement_theta_max 24.62
_cell_measurement_theta_min 2.30
_cell_volume 2877.2(4)
_computing_cell_refinement 'APEX2 Software Suite (Bruker, 2007)'
_computing_data_collection 'APEX2 Software Suite (Bruker, 2007)'
_computing_data_reduction 'APEX2 Software Suite (Bruker, 2007)'
_computing_molecular_graphics 'SHELXTL (Sheldrick, 2008)'
_computing_publication_material 'SHELXTL and publCIF (Westrip, 2010)'
_computing_structure_refinement 'SHELXL97 (Sheldrick, 2008)'
_computing_structure_solution 'SIR2002 (Burla et al., 2003)'
_diffrn_ambient_temperature 100(2)
_diffrn_detector_area_resol_mean 8.26
_diffrn_measured_fraction_theta_full 0.997
_diffrn_measured_fraction_theta_max 0.997
_diffrn_measurement_device_type
;
 Bruker-Nonius X8kappa APEX II CCD area detector
;
_diffrn_measurement_method 'phi and omega scans with narrow frames'
_diffrn_radiation_monochromator graphite
_diffrn_radiation_source 'fine-focus sealed tube'
_diffrn_radiation_type MoK\a
_diffrn_radiation_wavelength 0.71073
_diffrn_reflns_av_R_equivalents 0.0667
_diffrn_reflns_av_sigmaI/netI 0.0637
_diffrn_reflns_limit_h_max 11
_diffrn_reflns_limit_h_min -10
_diffrn_reflns_limit_k_max 28
_diffrn_reflns_limit_k_min -25
_diffrn_reflns_limit_l_max 18
_diffrn_reflns_limit_l_min -15
_diffrn_reflns_number 17316
_diffrn_reflns_theta_full 27.12
_diffrn_reflns_theta_max 27.12
_diffrn_reflns_theta_min 1.70
_diffrn_standards_decay_% 0
_exptl_absorpt_coefficient_mu 1.690
_exptl_absorpt_correction_T_max 0.77
_exptl_absorpt_correction_T_min 0.66
_exptl_absorpt_correction_type multi-scan
_exptl_absorpt_process_details
;
program SADABS, Bruker (2001).
;
_exptl_crystal_colour colourless
_exptl_crystal_density_diffrn 1.315
_exptl_crystal_description prism
_exptl_crystal_F_000 1208
_exptl_crystal_size_max 0.25
_exptl_crystal_size_mid 0.21
_exptl_crystal_size_min 0.16
_refine_diff_density_max 1.220
_refine_diff_density_min -1.425
_refine_diff_density_rms 0.114
_refine_ls_extinction_method none
_refine_ls_goodness_of_fit_ref 1.027
_refine_ls_hydrogen_treatment constr
_refine_ls_matrix_type full
_refine_ls_number_parameters 317
_refine_ls_number_reflns 6348
_refine_ls_number_restraints 0
_refine_ls_restrained_S_all 1.027
_refine_ls_R_factor_all 0.0771
_refine_ls_R_factor_gt 0.0522
_refine_ls_shift/su_max 0.002
_refine_ls_shift/su_mean 0.000
_refine_ls_structure_factor_coef Fsqd
_refine_ls_weighting_details 'calc w=1/[\s^2^(Fo^2^)+(0.0906P)^2^+0.6360P] where P=(Fo^2^+2Fc^2^)/3'
_refine_ls_weighting_scheme calc
_refine_ls_wR_factor_gt 0.1356
_refine_ls_wR_factor_ref 0.1510
_reflns_number_gt 4634
_reflns_number_total 6348
_reflns_threshold_expression >2sigma(I)
_cod_data_source_file ic200816f_si_001_5.cif
_cod_data_source_block 8
_cod_database_code 4325562

loop_
_symmetry_equiv_pos_as_xyz
'x, y, z'
'-x+1/2, y+1/2, -z+1/2'
'-x, -y, -z'
'x-1/2, -y-1/2, z-1/2'

loop_
_atom_site_label
_atom_site_type_symbol
_atom_site_fract_x
_atom_site_fract_y
_atom_site_fract_z
_atom_site_U_iso_or_equiv
_atom_site_adp_type
_atom_site_occupancy
_atom_site_symmetry_multiplicity
_atom_site_calc_flag
_atom_site_refinement_flags
Zn1 Zn 0.13552(5) 0.367149(17) 0.38308(3) 0.02774(15) Uani 1 1 d .
Zn2 Zn 0.09893(4) 0.470324(16) 0.42871(3) 0.01899(13) Uani 1 1 d .
O1 O -0.1032(3) 0.50629(10) 0.43465(17) 0.0209(5) Uani 1 1 d .
N1 n 0.2122(3) 0.54319(12) 0.3725(2) 0.0240(7) Uani 1 1 d .
N2 n 0.3125(4) 0.59953(14) 0.2496(2) 0.0286(7) Uani 1 1 d .
C1 C 0.1087(6) 0.26128(17) 0.4162(4) 0.0493(14) Uani 1 1 d .
C2 C 0.0247(5) 0.27454(17) 0.3351(4) 0.0490(14) Uani 1 1 d .
C3 C 0.1215(5) 0.29453(16) 0.2642(3) 0.0355(10) Uani 1 1 d .
C4 C 0.2645(4) 0.29245(15) 0.3041(3) 0.0257(8) Uani 1 1 d .
C5 C 0.2545(5) 0.27252(17) 0.3970(3) 0.0392(11) Uani 1 1 d .
C6 C 0.0511(10) 0.2350(2) 0.5049(5) 0.106(3) Uani 1 1 d .
H6A H 0.0303 0.1917 0.4957 0.158 Uiso 1 1 calc R
H6B H -0.0391 0.2561 0.5213 0.158 Uiso 1 1 calc R
H6C H 0.1244 0.2399 0.5555 0.158 Uiso 1 1 calc R
C7 C -0.1356(6) 0.2612(2) 0.3215(7) 0.113(4) Uani 1 1 d .
H7A H -0.1711 0.2790 0.2624 0.169 Uiso 1 1 calc R
H7B H -0.1896 0.2787 0.3734 0.169 Uiso 1 1 calc R
H7C H -0.1507 0.2172 0.3199 0.169 Uiso 1 1 calc R
C8 C 0.0822(7) 0.3108(2) 0.1656(4) 0.074(2) Uani 1 1 d .
H8A H 0.1177 0.2792 0.1236 0.110 Uiso 1 1 calc R
H8B H 0.1275 0.3497 0.1499 0.110 Uiso 1 1 calc R
H8C H -0.0244 0.3142 0.1584 0.110 Uiso 1 1 calc R
C9 C 0.4040(6) 0.3030(2) 0.2544(5) 0.0604(16) Uani 1 1 d .
H9A H 0.4667 0.3305 0.2915 0.091 Uiso 1 1 calc R
H9B H 0.3823 0.3212 0.1931 0.091 Uiso 1 1 calc R
H9C H 0.4546 0.2642 0.2462 0.091 Uiso 1 1 calc R
C10 C 0.3837(8) 0.2622(3) 0.4625(4) 0.088(3) Uani 1 1 d .
H10A H 0.3616 0.2781 0.5246 0.131 Uiso 1 1 calc R
H10B H 0.4696 0.2833 0.4386 0.131 Uiso 1 1 calc R
H10C H 0.4042 0.2187 0.4670 0.131 Uiso 1 1 calc R
C11 C -0.2009(4) 0.52207(15) 0.3603(3) 0.0223(7) Uani 1 1 d .
C12 C -0.2055(4) 0.47441(16) 0.2833(3) 0.0269(8) Uani 1 1 d .
C13 C -0.1659(4) 0.49835(18) 0.2021(3) 0.0305(9) Uani 1 1 d .
C14 C -0.1346(4) 0.56365(18) 0.2159(3) 0.0296(8) Uani 1 1 d .
C15 C -0.1535(4) 0.57799(16) 0.3060(3) 0.0241(8) Uani 1 1 d .
C16 C -0.2514(5) 0.41029(17) 0.3032(3) 0.0362(10) Uani 1 1 d .
H16A H -0.2599 0.3876 0.2443 0.054 Uiso 1 1 calc R
H16B H -0.3462 0.4105 0.3337 0.054 Uiso 1 1 calc R
H16C H -0.1779 0.3909 0.3445 0.054 Uiso 1 1 calc R
C17 C -0.1517(5) 0.4672(2) 0.1096(3) 0.0433(11) Uani 1 1 d .
H17A H -0.0479 0.4630 0.0954 0.065 Uiso 1 1 calc R
H17B H -0.2010 0.4914 0.0607 0.065 Uiso 1 1 calc R
H17C H -0.1971 0.4270 0.1123 0.065 Uiso 1 1 calc R
C18 C -0.0934(5) 0.6053(2) 0.1378(3) 0.0412(11) Uani 1 1 d .
H18A H -0.1786 0.6117 0.0959 0.062 Uiso 1 1 calc R
H18B H -0.0139 0.5870 0.1027 0.062 Uiso 1 1 calc R
H18C H -0.0609 0.6443 0.1637 0.062 Uiso 1 1 calc R
C19 C -0.1420(5) 0.63881(16) 0.3520(3) 0.0324(9) Uani 1 1 d .
H19A H -0.0933 0.6672 0.3102 0.049 Uiso 1 1 calc R
H19B H -0.0850 0.6352 0.4107 0.049 Uiso 1 1 calc R
H19C H -0.2403 0.6539 0.3651 0.049 Uiso 1 1 calc R
C20 C -0.3542(4) 0.53261(16) 0.3979(3) 0.0281(8) Uani 1 1 d .
H20A H -0.3910 0.4948 0.4245 0.042 Uiso 1 1 calc R
H20B H -0.4200 0.5458 0.3467 0.042 Uiso 1 1 calc R
H20C H -0.3497 0.5640 0.4464 0.042 Uiso 1 1 calc R
C21 C 0.2461(5) 0.59322(16) 0.4372(3) 0.0350(10) Uani 1 1 d .
H21A H 0.3394 0.5841 0.4711 0.042 Uiso 1 1 calc R
H21B H 0.1683 0.5955 0.4841 0.042 Uiso 1 1 calc R
C22 C 0.2592(5) 0.65406(18) 0.3905(4) 0.0431(11) Uani 1 1 d .
H22A H 0.1612 0.6681 0.3689 0.052 Uiso 1 1 calc R
H22B H 0.2990 0.6841 0.4360 0.052 Uiso 1 1 calc R
C23 C 0.3582(5) 0.64974(17) 0.3090(3) 0.0351(10) Uani 1 1 d .
H23A H 0.3542 0.6880 0.2728 0.042 Uiso 1 1 calc R
H23B H 0.4604 0.6434 0.3315 0.042 Uiso 1 1 calc R
C24 C 0.3592(5) 0.60236(19) 0.1524(3) 0.0362(10) Uani 1 1 d .
H24A H 0.3885 0.6446 0.1382 0.043 Uiso 1 1 calc R
H24B H 0.2748 0.5920 0.1107 0.043 Uiso 1 1 calc R
C25 C 0.4849(5) 0.5605(2) 0.1311(3) 0.0371(10) Uani 1 1 d .
H25A H 0.5574 0.5621 0.1837 0.044 Uiso 1 1 calc R
H25B H 0.5336 0.5755 0.0745 0.044 Uiso 1 1 calc R
C26 C 0.4397(5) 0.4947(2) 0.1151(3) 0.0373(10) Uani 1 1 d .
H26A H 0.3777 0.4925 0.0574 0.045 Uiso 1 1 calc R
H26B H 0.5289 0.4704 0.1043 0.045 Uiso 1 1 calc R
C27 C 0.3570(5) 0.46586(17) 0.1944(3) 0.0317(9) Uani 1 1 d .
H27A H 0.4222 0.4645 0.2508 0.038 Uiso 1 1 calc R
H27B H 0.3326 0.4235 0.1771 0.038 Uiso 1 1 calc R
C28 C 0.2164(4) 0.49876(17) 0.2189(3) 0.0282(8) Uani 1 1 d .
H28A H 0.1690 0.5147 0.1609 0.034 Uiso 1 1 calc R
H28B H 0.1481 0.4697 0.2475 0.034 Uiso 1 1 calc R
C29 C 0.2457(4) 0.55031(16) 0.2856(3) 0.0253(8) Uani 1 1 d .

loop_
_atom_site_aniso_label
_atom_site_aniso_U_11
_atom_site_aniso_U_22
_atom_site_aniso_U_33
_atom_site_aniso_U_23
_atom_site_aniso_U_13
_atom_site_aniso_U_12
Zn1 0.0423(3) 0.0073(2) 0.0339(3) -0.00389(16) 0.0053(2) 0.00294(16)
Zn2 0.0286(2) 0.00616(19) 0.0224(2) -0.00042(15) 0.00296(16) 0.00093(14)
O1 0.0282(13) 0.0136(11) 0.0208(13) 0.0002(10) -0.0004(10) 0.0049(9)
N1 0.0338(18) 0.0098(13) 0.0286(17) 0.0017(12) 0.0039(13) -0.0026(11)
N2 0.0390(19) 0.0151(14) 0.0319(18) 0.0054(13) 0.0062(15) -0.0043(12)
C1 0.085(4) 0.0063(18) 0.058(3) -0.0040(18) 0.031(3) 0.0036(19)
C2 0.035(2) 0.0118(18) 0.100(4) -0.022(2) 0.018(3) -0.0045(16)
C3 0.051(3) 0.0118(17) 0.043(3) -0.0128(16) -0.017(2) 0.0039(16)
C4 0.035(2) 0.0102(16) 0.032(2) -0.0058(14) 0.0001(16) 0.0030(13)
C5 0.070(3) 0.0110(17) 0.037(2) -0.0102(16) -0.007(2) 0.0181(18)
C6 0.221(9) 0.009(2) 0.092(5) -0.008(3) 0.097(6) -0.010(3)
C7 0.043(3) 0.033(3) 0.262(11) -0.059(5) 0.021(5) -0.012(2)
C8 0.142(6) 0.026(2) 0.050(3) -0.017(2) -0.052(4) 0.025(3)
C9 0.054(3) 0.023(2) 0.106(5) -0.018(3) 0.038(3) -0.004(2)
C10 0.148(6) 0.047(3) 0.065(4) -0.027(3) -0.054(4) 0.060(4)
C11 0.0276(19) 0.0147(16) 0.0244(19) 0.0003(14) -0.0030(15) 0.0024(13)
C12 0.027(2) 0.0184(17) 0.034(2) -0.0049(16) -0.0068(16) 0.0034(14)
C13 0.028(2) 0.035(2) 0.029(2) -0.0040(17) -0.0047(16) 0.0111(16)
C14 0.024(2) 0.035(2) 0.029(2) 0.0066(17) -0.0003(15) 0.0050(15)
C15 0.0256(19) 0.0204(18) 0.0263(19) 0.0067(15) 0.0002(15) 0.0031(13)
C16 0.043(2) 0.0200(19) 0.045(3) -0.0086(17) -0.010(2) -0.0004(16)
C17 0.039(3) 0.056(3) 0.035(3) -0.010(2) -0.006(2) 0.010(2)
C18 0.041(3) 0.048(3) 0.035(2) 0.019(2) 0.0041(19) 0.009(2)
C19 0.047(3) 0.0185(19) 0.032(2) 0.0058(16) 0.0040(18) -0.0009(16)
C20 0.031(2) 0.0205(18) 0.033(2) 0.0017(15) 0.0008(16) 0.0005(14)
C21 0.055(3) 0.0134(17) 0.037(2) -0.0006(16) 0.009(2) -0.0093(16)
C22 0.055(3) 0.019(2) 0.056(3) -0.002(2) 0.014(2) -0.0039(18)
C23 0.039(2) 0.0143(17) 0.052(3) 0.0075(18) 0.010(2) -0.0002(15)
C24 0.042(2) 0.031(2) 0.036(2) 0.0193(19) 0.0032(19) -0.0020(17)
C25 0.034(2) 0.046(3) 0.032(2) 0.011(2) 0.0028(17) -0.0001(18)
C26 0.035(2) 0.047(3) 0.030(2) 0.002(2) 0.0039(18) 0.0041(19)
C27 0.046(3) 0.0218(19) 0.027(2) 0.0026(16) 0.0029(18) 0.0020(16)
C28 0.038(2) 0.0230(19) 0.0234(19) 0.0051(16) 0.0018(16) -0.0034(16)
C29 0.0250(19) 0.0196(17) 0.031(2) 0.0082(15) 0.0030(15) -0.0002(14)

loop_
_atom_type_symbol
_atom_type_description
_atom_type_scat_dispersion_real
_atom_type_scat_dispersion_imag
_atom_type_scat_source
C C 0.0033 0.0016 'International Tables Vol C Tables 4.2.6.8 and 6.1.1.4'
H H 0.0000 0.0000 'International Tables Vol C Tables 4.2.6.8 and 6.1.1.4'
N N 0.0061 0.0033 'International Tables Vol C Tables 4.2.6.8 and 6.1.1.4'
Zn Zn 0.2839 1.4301 'International Tables Vol C Tables 4.2.6.8 and 6.1.1.4'
O O 0.0106 0.0060 'International Tables Vol C Tables 4.2.6.8 and 6.1.1.4'

loop_
_geom_angle_atom_site_label_1
_geom_angle_atom_site_label_2
_geom_angle_atom_site_label_3
_geom_angle
_geom_angle_site_symmetry_1
_geom_angle_site_symmetry_3
C4 Zn1 C3 35.23(13) . .
C4 Zn1 C5 34.86(14) . .
C3 Zn1 C5 58.15(14) . .
C4 Zn1 C2 58.00(14) . .
C3 Zn1 C2 35.41(18) . .
C5 Zn1 C2 57.05(17) . .
C4 Zn1 Zn2 151.50(9) . .
C3 Zn1 Zn2 147.62(10) . .
C5 Zn1 Zn2 152.28(11) . .
C2 Zn1 Zn2 146.66(11) . .
C4 Zn1 C1 57.58(14) . .
C3 Zn1 C1 58.18(16) . .
C5 Zn1 C1 33.98(17) . .
C2 Zn1 C1 34.31(19) . .
Zn2 Zn1 C1 148.95(12) . .
O1 Zn2 O1 81.61(10) . 3_566
O1 Zn2 N1 100.25(11) . .
O1 Zn2 N1 100.32(11) 3_566 .
O1 Zn2 Zn1 121.37(7) . .
O1 Zn2 Zn1 120.47(7) 3_566 .
N1 Zn2 Zn1 123.61(9) . .
O1 Zn2 Zn2 40.89(7) . 3_566
O1 Zn2 Zn2 40.72(7) 3_566 3_566
N1 Zn2 Zn2 103.64(9) . 3_566
Zn1 Zn2 Zn2 132.75(2) . 3_566
C11 O1 Zn2 128.9(2) . .
C11 O1 Zn2 131.3(2) . 3_566
Zn2 O1 Zn2 98.39(10) . 3_566
C29 N1 C21 117.5(3) . .
C29 N1 Zn2 126.5(3) . .
C21 N1 Zn2 115.8(2) . .
C29 N2 C23 121.0(3) . .
C29 N2 C24 122.7(3) . .
C23 N2 C24 115.9(3) . .
C5 C1 C2 107.8(4) . .
C5 C1 C6 126.5(6) . .
C2 C1 C6 125.5(6) . .
C5 C1 Zn1 71.6(2) . .
C2 C1 Zn1 72.0(2) . .
C6 C1 Zn1 125.7(3) . .
C1 C2 C3 108.3(4) . .
C1 C2 C7 125.2(6) . .
C3 C2 C7 125.9(6) . .
C1 C2 Zn1 73.7(2) . .
C3 C2 Zn1 70.9(2) . .
C7 C2 Zn1 127.9(3) . .
C4 C3 C2 106.6(4) . .
C4 C3 C8 126.0(5) . .
C2 C3 C8 127.3(5) . .
C4 C3 Zn1 72.3(2) . .
C2 C3 Zn1 73.7(2) . .
C8 C3 Zn1 122.1(3) . .
C5 C4 C3 108.1(4) . .
C5 C4 C9 125.1(4) . .
C3 C4 C9 126.5(4) . .
C5 C4 Zn1 73.5(2) . .
C3 C4 Zn1 72.5(2) . .
C9 C4 Zn1 124.7(3) . .
C1 C5 C4 109.2(4) . .
C1 C5 C10 126.2(5) . .
C4 C5 C10 124.5(5) . .
C1 C5 Zn1 74.5(2) . .
C4 C5 Zn1 71.6(2) . .
C10 C5 Zn1 122.6(3) . .
O1 C11 C12 112.3(3) . .
O1 C11 C15 113.5(3) . .
C12 C11 C15 101.1(3) . .
O1 C11 C20 109.9(3) . .
C12 C11 C20 110.5(3) . .
C15 C11 C20 109.3(3) . .
C13 C12 C16 128.3(4) . .
C13 C12 C11 110.7(3) . .
C16 C12 C11 121.0(4) . .
C12 C13 C14 108.9(3) . .
C12 C13 C17 128.2(4) . .
C14 C13 C17 122.8(4) . .
C15 C14 C13 109.2(3) . .
C15 C14 C18 127.7(4) . .
C13 C14 C18 123.1(4) . .
C14 C15 C19 128.6(3) . .
C14 C15 C11 110.1(3) . .
C19 C15 C11 121.2(3) . .
N1 C21 C22 114.1(4) . .
C23 C22 C21 110.2(3) . .
N2 C23 C22 109.5(3) . .
N2 C24 C25 114.0(3) . .
C24 C25 C26 114.0(4) . .
C27 C26 C25 115.1(4) . .
C26 C27 C28 114.3(3) . .
C29 C28 C27 111.6(3) . .
N1 C29 N2 125.5(4) . .
N1 C29 C28 118.3(3) . .
N2 C29 C28 116.1(3) . .

loop_
_geom_bond_atom_site_label_1
_geom_bond_atom_site_label_2
_geom_bond_distance
_geom_bond_site_symmetry_2
Zn1 C4 2.333(3) .
Zn1 C3 2.336(4) .
Zn1 C5 2.357(4) .
Zn1 C2 2.372(4) .
Zn1 Zn2 2.3909(5) .
Zn1 C1 2.394(4) .
Zn2 O1 2.013(2) .
Zn2 O1 2.020(2) 3_566
Zn2 N1 2.082(3) .
Zn2 Zn2 3.0529(8) 3_566
O1 C11 1.414(4) .
O1 Zn2 2.020(2) 3_566
N1 C29 1.297(5) .
N1 C21 1.467(5) .
N2 C29 1.352(5) .
N2 C23 1.449(5) .
N2 C24 1.465(5) .
C1 C5 1.389(7) .
C1 C2 1.406(8) .
C1 C6 1.501(7) .
C2 C3 1.432(7) .
C2 C7 1.501(7) .
C3 C4 1.413(5) .
C3 C8 1.490(7) .
C4 C5 1.405(6) .
C4 C9 1.492(6) .
C5 C10 1.506(7) .
C11 C12 1.522(5) .
C11 C15 1.525(5) .
C11 C20 1.530(5) .
C12 C13 1.334(6) .
C12 C16 1.503(5) .
C13 C14 1.479(6) .
C13 C17 1.497(6) .
C14 C15 1.342(5) .
C14 C18 1.501(5) .
C15 C19 1.495(5) .
C21 C22 1.504(5) .
C22 C23 1.497(6) .
C24 C25 1.510(6) .
C25 C26 1.524(6) .
C26 C27 1.518(6) .
C27 C28 1.523(5) .
C28 C29 1.503(5) .
